data_4305782
loop_
_publ_author_name
'Naz Shan'
'Samuel M. Hawxwell'
'Harry Adams'
'Lee Brammer'
'Jim A. Thomas'

_publ_section_title
;
Self-Assembly of Electroactive Thiacrown Ruthenium(II) Complexes into
Hydrogen-Bonded Chain and Tape Networks
;
_journal_name_full 'Inorganic Chemistry'
_journal_page_first 11551
_journal_page_last 11560
_journal_paper_doi 10.1021/ic8007359
_journal_volume 47
_journal_year 2008
_chemical_formula_sum 'C18 H24 Cl F6 N4 O2 P Ru S3'
_chemical_formula_weight 706.08
_chemical_name_systematic
;
 ?
;
_space_group_IT_number 62
_symmetry_cell_setting orthorhombic
_symmetry_space_group_name_Hall '-P 2ac 2n'
_symmetry_space_group_name_H-M 'P n m a'
_atom_sites_solution_hydrogens geom
_atom_sites_solution_primary direct
_atom_sites_solution_secondary difmap
_audit_creation_method SHELXL-97
_cell_angle_alpha 90.00
_cell_angle_beta 90.00
_cell_angle_gamma 90.00
_cell_formula_units_Z 4
_cell_length_a 10.3214(15)
_cell_length_b 15.484(2)
_cell_length_c 16.007(2)
_cell_measurement_reflns_used 3248
_cell_measurement_temperature 150(2)
_cell_measurement_theta_max 27.48
_cell_measurement_theta_min 2.24
_cell_volume 2558.2(6)
_computing_cell_refinement 'Bruker SMART'
_computing_data_collection 'Bruker SMART'
_computing_data_reduction 'Bruker SAINT'
_computing_molecular_graphics 'Bruker SHELXTL'
_computing_publication_material 'Bruker SHELXTL'
_computing_structure_refinement 'SHELXL-97 (Sheldrick, 1997)'
_computing_structure_solution 'SHELXS-97 (Sheldrick, 1990)'
_diffrn_ambient_temperature 150(2)
_diffrn_detector_area_resol_mean 100
_diffrn_measured_fraction_theta_full 0.998
_diffrn_measured_fraction_theta_max 0.992
_diffrn_measurement_device_type 'CCD area detector'
_diffrn_measurement_method 'phi and omega scans'
_diffrn_radiation_monochromator graphite
_diffrn_radiation_source 'fine-focus sealed tube'
_diffrn_radiation_type MoK\a
_diffrn_radiation_wavelength 0.71073
_diffrn_reflns_av_R_equivalents 0.0811
_diffrn_reflns_av_sigmaI/netI 0.1002
_diffrn_reflns_limit_h_max 10
_diffrn_reflns_limit_h_min -13
_diffrn_reflns_limit_k_max 20
_diffrn_reflns_limit_k_min -13
_diffrn_reflns_limit_l_max 20
_diffrn_reflns_limit_l_min -20
_diffrn_reflns_number 16700
_diffrn_reflns_theta_full 25.00
_diffrn_reflns_theta_max 27.55
_diffrn_reflns_theta_min 1.83
_diffrn_standards_decay_% 0
_diffrn_standards_number 0
_exptl_absorpt_coefficient_mu 1.094
_exptl_absorpt_correction_T_max 0.7948
_exptl_absorpt_correction_T_min 0.6625
_exptl_absorpt_correction_type multi-scan
_exptl_absorpt_process_details sadabs
_exptl_crystal_colour yellow
_exptl_crystal_density_diffrn 1.833
_exptl_crystal_density_method 'not measured'
_exptl_crystal_description block
_exptl_crystal_F_000 1416
_exptl_crystal_size_max 0.41
_exptl_crystal_size_mid 0.22
_exptl_crystal_size_min 0.22
_refine_diff_density_max 1.641
_refine_diff_density_min -1.286
_refine_diff_density_rms 0.152
_refine_ls_extinction_method none
_refine_ls_goodness_of_fit_ref 1.123
_refine_ls_hydrogen_treatment constr
_refine_ls_matrix_type full
_refine_ls_number_parameters 182
_refine_ls_number_reflns 3042
_refine_ls_number_restraints 11
_refine_ls_restrained_S_all 1.123
_refine_ls_R_factor_all 0.0924
_refine_ls_R_factor_gt 0.0650
_refine_ls_shift/su_max 0.000
_refine_ls_shift/su_mean 0.000
_refine_ls_structure_factor_coef Fsqd
_refine_ls_weighting_details 'calc w=1/[\s^2^(Fo^2^)+(0.0000P)^2^+21.0301P] where P=(Fo^2^+2Fc^2^)/3'
_refine_ls_weighting_scheme calc
_refine_ls_wR_factor_gt 0.1619
_refine_ls_wR_factor_ref 0.1790
_reflns_number_gt 2296
_reflns_number_total 3042
_reflns_threshold_expression >2sigma(I)
_cod_data_source_file ic8007359_si_001_3.cif
_cod_data_source_block iaj307m
_cod_depositor_comments
;
The following automatic conversions were performed:
'_symmetry_cell_setting' value 'Orthorhombic' changed to 'orthorhombic'
according to '/home/saulius/struct/CIF-dictionaries/cif_core.dic'
dictionary named 'cif_core.dic' version 2.4.1 from 2010-06-29.

Automatic conversion script
Id: cif_fix_enum 1527 2010-12-29 10:47:43Z saulius 
;
_cod_original_cell_volume 2558.0(7)
_cod_database_code 4305782

loop_
_symmetry_equiv_pos_as_xyz
'x, y, z'
'-x+1/2, -y, z+1/2'
'x+1/2, -y+1/2, -z+1/2'
'-x, y+1/2, -z'
'-x, -y, -z'
'x-1/2, y, -z-1/2'
'-x-1/2, y-1/2, z-1/2'
'x, -y-1/2, z'

loop_
_atom_site_label
_atom_site_type_symbol
_atom_site_fract_x
_atom_site_fract_y
_atom_site_fract_z
_atom_site_U_iso_or_equiv
_atom_site_adp_type
_atom_site_occupancy
_atom_site_symmetry_multiplicity
_atom_site_calc_flag
_atom_site_refinement_flags
_atom_site_disorder_assembly
_atom_site_disorder_group
Ru1 Ru 0.16812(6) 0.2500 0.59686(4) 0.0191(2) Uani 1 2 d SD . .
S1 S 0.01039(16) 0.14687(10) 0.59229(11) 0.0311(4) Uani 1 1 d D . .
S2 S 0.1709(3) 0.2500 0.45467(12) 0.0507(9) Uani 1 2 d SD . .
Cl1 Cl 0.1288(2) 0.2500 0.74808(13) 0.0279(5) Uani 1 2 d S . .
O1 O 0.7455(5) 0.0048(4) 0.6215(5) 0.0585(17) Uani 1 1 d . A .
N1 N 0.3161(5) 0.1531(4) 0.6079(3) 0.0256(11) Uani 1 1 d . . .
N2 N 0.6246(7) -0.0825(4) 0.7025(5) 0.058(2) Uani 1 1 d . A .
H2NA H 0.6906 -0.1162 0.7148 0.069 Uiso 1 1 calc R . .
H2NB H 0.5475 -0.0936 0.7232 0.069 Uiso 1 1 calc R . .
C1 C -0.0418(12) 0.1452(13) 0.4824(7) 0.044(3) Uiso 0.455(15) 1 d PDU A 1
H1A H -0.0822 0.0887 0.4697 0.053 Uiso 0.455(15) 1 calc PR A 1
H1B H -0.1077 0.1907 0.4733 0.053 Uiso 0.455(15) 1 calc PR A 1
C1' C 0.0254(16) 0.0965(8) 0.4888(7) 0.046(3) Uiso 0.545(15) 1 d PDU A 2
H1C H 0.0888 0.0486 0.4917 0.055 Uiso 0.545(15) 1 calc PR A 2
H1D H -0.0593 0.0719 0.4721 0.055 Uiso 0.545(15) 1 calc PR A 2
C2 C 0.0677(11) 0.1596(5) 0.4255(5) 0.066(3) Uani 1 1 d D A .
H2A H 0.0336 0.1698 0.3685 0.080 Uiso 0.455(15) 1 calc PR A 1
H2B H 0.1211 0.1065 0.4236 0.080 Uiso 0.455(15) 1 calc PR A 1
H2C H -0.0113 0.1840 0.3996 0.080 Uiso 0.545(15) 1 calc PR A 2
H2D H 0.1136 0.1270 0.3812 0.080 Uiso 0.545(15) 1 calc PR A 2
C3 C -0.1385(7) 0.2036(5) 0.6070(6) 0.054(2) Uani 1 1 d . . .
H3A H -0.1989 0.1844 0.5628 0.064 Uiso 1 1 calc R . .
H3B H -0.1755 0.1844 0.6610 0.064 Uiso 1 1 calc R . .
C4 C 0.4135(6) 0.1458(4) 0.5535(4) 0.0305(15) Uani 1 1 d . A .
H4 H 0.4109 0.1795 0.5039 0.037 Uiso 1 1 calc R . .
C5 C 0.5194(6) 0.0907(4) 0.5663(5) 0.0339(16) Uani 1 1 d . . .
H5 H 0.5879 0.0882 0.5267 0.041 Uiso 1 1 calc R A .
C6 C 0.5223(6) 0.0407(4) 0.6368(5) 0.0335(16) Uani 1 1 d . A .
C7 C 0.4195(7) 0.0464(5) 0.6921(5) 0.0346(16) Uani 1 1 d . . .
H7 H 0.4182 0.0115 0.7409 0.042 Uiso 1 1 calc R A .
C8 C 0.3194(7) 0.1024(4) 0.6764(4) 0.0313(15) Uani 1 1 d . A .
H8 H 0.2499 0.1056 0.7152 0.038 Uiso 1 1 calc R . .
C9 C 0.6417(7) -0.0145(5) 0.6524(6) 0.0427(19) Uani 1 1 d . . .
P1 P 0.3419(2) 0.7500 0.66049(14) 0.0278(5) Uani 1 2 d SD . .
F1 F 0.4909(5) 0.7500 0.6358(4) 0.0376(14) Uani 1 2 d S B .
F2 F 0.3705(4) 0.8217(3) 0.7282(3) 0.0632(16) Uani 1 1 d . B .
F3 F 0.3196(17) 0.8372(8) 0.6097(11) 0.055(3) Uani 0.50(3) 1 d PDU B 1
F3' F 0.3046(16) 0.8062(13) 0.5809(9) 0.055(3) Uani 0.50(3) 1 d PDU . 2
F4 F 0.1935(6) 0.7500 0.6890(4) 0.0414(15) Uani 1 2 d S B .

loop_
_atom_site_aniso_label
_atom_site_aniso_U_11
_atom_site_aniso_U_22
_atom_site_aniso_U_33
_atom_site_aniso_U_23
_atom_site_aniso_U_13
_atom_site_aniso_U_12
Ru1 0.0161(4) 0.0224(4) 0.0188(3) 0.000 -0.0006(3) 0.000
S1 0.0218(8) 0.0240(8) 0.0476(10) -0.0066(7) -0.0026(7) -0.0035(6)
S2 0.0214(12) 0.111(3) 0.0199(11) 0.000 0.0018(10) 0.000
Cl1 0.0259(11) 0.0371(12) 0.0207(9) 0.000 -0.0021(8) 0.000
O1 0.023(3) 0.030(3) 0.122(5) 0.003(3) 0.006(3) 0.005(2)
N1 0.018(3) 0.027(3) 0.032(3) -0.002(2) -0.003(2) 0.001(2)
N2 0.031(4) 0.025(3) 0.117(7) 0.012(4) -0.008(4) 0.009(3)
C2 0.124(9) 0.034(4) 0.041(4) -0.022(4) -0.042(5) 0.042(5)
C3 0.024(4) 0.034(4) 0.103(7) 0.014(4) 0.022(4) 0.001(3)
C4 0.027(3) 0.022(3) 0.042(4) -0.003(3) 0.002(3) 0.001(3)
C5 0.022(3) 0.023(3) 0.057(4) -0.010(3) 0.005(3) -0.001(3)
C6 0.022(3) 0.017(3) 0.061(5) -0.008(3) -0.009(3) 0.002(3)
C7 0.034(4) 0.021(3) 0.049(4) 0.000(3) -0.005(3) 0.005(3)
C8 0.030(4) 0.025(3) 0.039(3) -0.003(3) 0.001(3) 0.005(3)
C9 0.027(4) 0.017(3) 0.083(6) -0.003(4) -0.005(4) -0.003(3)
P1 0.0225(12) 0.0398(14) 0.0211(11) 0.000 0.0005(9) 0.000
F1 0.024(3) 0.050(4) 0.039(3) 0.000 0.012(2) 0.000
F2 0.033(3) 0.065(3) 0.092(4) -0.049(3) 0.014(3) -0.013(2)
F3 0.045(5) 0.082(7) 0.037(7) 0.030(6) -0.011(6) -0.002(6)
F3' 0.042(5) 0.092(8) 0.031(6) 0.024(6) -0.018(5) -0.003(6)
F4 0.025(3) 0.052(4) 0.047(3) 0.000 0.000(2) 0.000

loop_
_atom_type_symbol
_atom_type_description
_atom_type_scat_dispersion_real
_atom_type_scat_dispersion_imag
_atom_type_scat_source
C C 0.0033 0.0016 'International Tables Vol C Tables 4.2.6.8 and 6.1.1.4'
H H 0.0000 0.0000 'International Tables Vol C Tables 4.2.6.8 and 6.1.1.4'
N N 0.0061 0.0033 'International Tables Vol C Tables 4.2.6.8 and 6.1.1.4'
O O 0.0106 0.0060 'International Tables Vol C Tables 4.2.6.8 and 6.1.1.4'
F F 0.0171 0.0103 'International Tables Vol C Tables 4.2.6.8 and 6.1.1.4'
P P 0.1023 0.0942 'International Tables Vol C Tables 4.2.6.8 and 6.1.1.4'
S S 0.1246 0.1234 'International Tables Vol C Tables 4.2.6.8 and 6.1.1.4'
Ru Ru -1.2594 0.8363 'International Tables Vol C Tables 4.2.6.8 and 6.1.1.4'
Cl Cl 0.1484 0.1585 'International Tables Vol C Tables 4.2.6.8 and 6.1.1.4'

loop_
_geom_angle_atom_site_label_1
_geom_angle_atom_site_label_2
_geom_angle_atom_site_label_3
_geom_angle
_geom_angle_site_symmetry_1
_geom_angle_site_symmetry_3
_geom_angle_publ_flag
N1 Ru1 N1 88.6(3) 8_565 . ?
N1 Ru1 S2 94.19(14) 8_565 . ?
N1 Ru1 S2 94.19(14) . . ?
N1 Ru1 S1 177.13(14) 8_565 . ?
N1 Ru1 S1 91.20(15) . . ?
S2 Ru1 S1 88.68(7) . . ?
N1 Ru1 S1 91.20(15) 8_565 8_565 ?
N1 Ru1 S1 177.13(14) . 8_565 ?
S2 Ru1 S1 88.68(7) . 8_565 ?
S1 Ru1 S1 88.83(9) . 8_565 ?
N1 Ru1 Cl1 92.10(14) 8_565 . ?
N1 Ru1 Cl1 92.10(14) . . ?
S2 Ru1 Cl1 171.21(9) . . ?
S1 Ru1 Cl1 85.04(6) . . ?
S1 Ru1 Cl1 85.04(6) 8_565 . ?
C3 S1 C1' 113.6(6) . . ?
C3 S1 C1 83.2(6) . . ?
C3 S1 Ru1 105.4(3) . . ?
C1' S1 Ru1 105.4(4) . . ?
C1 S1 Ru1 104.4(5) . . ?
C2 S2 C2 100.6(5) . 8_565 ?
C2 S2 Ru1 104.4(3) . . ?
C2 S2 Ru1 104.4(3) 8_565 . ?
C4 N1 C8 117.6(6) . . ?
C4 N1 Ru1 122.7(4) . . ?
C8 N1 Ru1 119.4(4) . . ?
C9 N2 H2NA 120.0 . . ?
C9 N2 H2NB 120.0 . . ?
H2NA N2 H2NB 120.0 . . ?
C2 C1 S1 111.4(7) . . ?
C2 C1 H1A 109.3 . . ?
S1 C1 H1A 109.3 . . ?
C2 C1 H1B 109.3 . . ?
S1 C1 H1B 109.3 . . ?
H1A C1 H1B 108.0 . . ?
C2 C1' S1 111.3(7) . . ?
C2 C1' H1C 109.4 . . ?
S1 C1' H1C 109.4 . . ?
C2 C1' H1D 109.4 . . ?
S1 C1' H1D 109.4 . . ?
H1C C1' H1D 108.0 . . ?
C1 C2 S2 114.1(8) . . ?
C1' C2 S2 120.5(7) . . ?
C1 C2 H2A 108.7 . . ?
C1' C2 H2A 129.3 . . ?
S2 C2 H2A 108.7 . . ?
C1 C2 H2B 108.7 . . ?
C1' C2 H2B 68.6 . . ?
S2 C2 H2B 108.7 . . ?
H2A C2 H2B 107.6 . . ?
C1 C2 H2C 71.5 . . ?
C1' C2 H2C 107.2 . . ?
S2 C2 H2C 107.2 . . ?
C1 C2 H2D 137.3 . . ?
C1' C2 H2D 107.2 . . ?
S2 C2 H2D 107.2 . . ?
H2C C2 H2D 106.8 . . ?
C3 C3 S1 119.5(3) 8_565 . ?
C3 C3 H3A 107.5 8_565 . ?
S1 C3 H3A 107.5 . . ?
C3 C3 H3B 107.5 8_565 . ?
S1 C3 H3B 107.5 . . ?
H3A C3 H3B 107.0 . . ?
N1 C4 C5 122.9(7) . . ?
N1 C4 H4 118.5 . . ?
C5 C4 H4 118.5 . . ?
C6 C5 C4 118.8(7) . . ?
C6 C5 H5 120.6 . . ?
C4 C5 H5 120.6 . . ?
C5 C6 C7 118.3(6) . . ?
C5 C6 C9 118.1(7) . . ?
C7 C6 C9 123.6(7) . . ?
C8 C7 C6 120.0(7) . . ?
C8 C7 H7 120.0 . . ?
C6 C7 H7 120.0 . . ?
N1 C8 C7 122.4(7) . . ?
N1 C8 H8 118.8 . . ?
C7 C8 H8 118.8 . . ?
O1 C9 N2 123.6(7) . . ?
O1 C9 C6 120.6(7) . . ?
N2 C9 C6 115.8(7) . . ?
F2 P1 F2 89.3(5) . 8_575 ?
F2 P1 F1 89.4(2) . . ?
F2 P1 F1 89.4(2) 8_575 . ?
F2 P1 F3' 102.2(9) . . ?
F2 P1 F3' 168.4(9) 8_575 . ?
F1 P1 F3' 92.0(7) . . ?
F2 P1 F3' 168.4(9) . 8_575 ?
F2 P1 F3' 102.2(9) 8_575 8_575 ?
F1 P1 F3' 92.0(7) . 8_575 ?
F3' P1 F3' 66.3(17) . 8_575 ?
F2 P1 F3 166.7(8) . 8_575 ?
F2 P1 F3 77.4(8) 8_575 8_575 ?
F1 P1 F3 90.8(6) . 8_575 ?
F3' P1 F3 91.1(15) . 8_575 ?
F2 P1 F3 77.4(8) . . ?
F2 P1 F3 166.7(8) 8_575 . ?
F1 P1 F3 90.8(7) . . ?
F3' P1 F3 91.1(15) 8_575 . ?
F2 P1 F4 89.0(2) . . ?
F2 P1 F4 89.0(2) 8_575 . ?
F1 P1 F4 177.8(3) . . ?
F3' P1 F4 89.8(7) . . ?
F3' P1 F4 89.8(7) 8_575 . ?
F3 P1 F4 90.4(6) 8_575 . ?
F3 P1 F4 90.4(6) . . ?

loop_
_geom_bond_atom_site_label_1
_geom_bond_atom_site_label_2
_geom_bond_distance
_geom_bond_site_symmetry_2
_geom_bond_publ_flag
Ru1 N1 2.149(5) 8_565 ?
Ru1 N1 2.149(5) . ?
Ru1 S2 2.276(2) . ?
Ru1 S1 2.2815(16) . ?
Ru1 S1 2.2815(16) 8_565 ?
Ru1 Cl1 2.454(2) . ?
S1 C3 1.786(7) . ?
S1 C1' 1.838(11) . ?
S1 C1 1.840(11) . ?
S2 C2 1.820(10) . ?
S2 C2 1.820(10) 8_565 ?
O1 C9 1.218(9) . ?
N1 C4 1.334(8) . ?
N1 C8 1.349(8) . ?
N2 C9 1.336(11) . ?
N2 H2NA 0.8800 . ?
N2 H2NB 0.8800 . ?
C1 C2 1.468(14) . ?
C1 H1A 0.9900 . ?
C1 H1B 0.9900 . ?
C1' C2 1.474(14) . ?
C1' H1C 0.9900 . ?
C1' H1D 0.9900 . ?
C2 H2A 0.9900 . ?
C2 H2B 0.9900 . ?
C2 H2C 0.9900 . ?
C2 H2D 0.9900 . ?
C3 C3 1.436(16) 8_565 ?
C3 H3A 0.9900 . ?
C3 H3B 0.9900 . ?
C4 C5 1.401(9) . ?
C4 H4 0.9500 . ?
C5 C6 1.370(11) . ?
C5 H5 0.9500 . ?
C6 C7 1.384(10) . ?
C6 C9 1.519(10) . ?
C7 C8 1.372(10) . ?
C7 H7 0.9500 . ?
C8 H8 0.9500 . ?
P1 F2 1.580(5) . ?
P1 F2 1.580(5) 8_575 ?
P1 F1 1.587(6) . ?
P1 F3' 1.591(6) . ?
P1 F3' 1.591(6) 8_575 ?
P1 F3 1.592(6) 8_575 ?
P1 F3 1.592(6) . ?
P1 F4 1.599(6) . ?
F3' F3' 1.74(4) 8_575 ?
